data_7154827
loop_
_publ_author_name
'Bykova, Tetiana'
'Al-Maharik, Nawaf'
'Slawin, Alexandra M. Z.'
'O'Hagan, David'

_publ_section_title
;
 Multicomponent reactions of methyl substituted all-cis
 tetrafluorocyclohexane aldehydes.
;
_journal_issue 3
_journal_name_full 'Organic &amp; biomolecular chemistry'
_journal_page_first 1117
_journal_page_last 1123
_journal_paper_doi 10.1039/c5ob02334c
_journal_volume 14
_journal_year 2016
_chemical_formula_moiety 'C21 H26 F4 N2 O2'
_chemical_formula_sum 'C21 H26 F4 N2 O2'
_chemical_formula_weight 414.44
_space_group_crystal_system monoclinic
_space_group_IT_number 14
_space_group_name_Hall '-P 2yn'
_space_group_name_H-M_alt 'P 1 21/n 1'
_symmetry_space_group_name_Hall '-P 2yn'
_symmetry_space_group_name_H-M 'P 1 21/n 1'
_atom_sites_solution_hydrogens geom
_atom_sites_solution_primary direct
_atom_sites_solution_secondary difmap
_audit_creation_date 2015-05-21
_audit_creation_method 'by CrystalStructure 4.1'
_audit_update_record
;
2015-11-12 deposited with the CCDC.
2015-11-30 downloaded from the CCDC.
;
_cell_angle_alpha 90.0000
_cell_angle_beta 100.766(3)
_cell_angle_gamma 90.0000
_cell_formula_units_Z 4
_cell_length_a 10.4475(14)
_cell_length_b 11.766(2)
_cell_length_c 16.901(2)
_cell_measurement_reflns_used 2304
_cell_measurement_temperature 125
_cell_measurement_theta_max 74.60
_cell_measurement_theta_min 24.10
_cell_volume 2041.0(5)
_computing_cell_refinement 'CrystalClear-SM Expert 2.1 b32'
_computing_data_collection 'CrystalClear-SM Expert 2.1 b32 (Rigaku, 2014)'
_computing_data_reduction 'CrystalClear-SM Expert 2.1 b32'
_computing_molecular_graphics 'CrystalStructure 4.1'
_computing_publication_material 'CrystalStructure 4.1 (Rigaku, 2014)'
_computing_structure_refinement 'SHELXL2013 (Sheldrick, 2008)'
_computing_structure_solution 'SIR2011 (Burla, et al., 2012)'
_diffrn_ambient_temperature 125
_diffrn_detector_area_resol_mean 5.814
_diffrn_measured_fraction_theta_full 0.993
_diffrn_measured_fraction_theta_max 0.991
_diffrn_measurement_device_type 'Rigaku XtaLAB P200'
_diffrn_measurement_method \w
_diffrn_radiation_type 'Cu K\a'
_diffrn_radiation_wavelength 1.54187
_diffrn_reflns_av_R_equivalents 0.0658
_diffrn_reflns_laue_measured_fraction_full 0.993
_diffrn_reflns_laue_measured_fraction_max 0.991
_diffrn_reflns_limit_h_max 12
_diffrn_reflns_limit_h_min -12
_diffrn_reflns_limit_k_max 13
_diffrn_reflns_limit_k_min -14
_diffrn_reflns_limit_l_max 20
_diffrn_reflns_limit_l_min -20
_diffrn_reflns_number 21887
_diffrn_reflns_point_group_measured_fraction_full 0.993
_diffrn_reflns_point_group_measured_fraction_max 0.991
_diffrn_reflns_theta_full 67.687
_diffrn_reflns_theta_max 68.216
_diffrn_reflns_theta_min 4.606
_diffrn_standards_number 0
_exptl_absorpt_coefficient_mu 0.952
_exptl_absorpt_correction_T_max 0.972
_exptl_absorpt_correction_T_min 0.492
_exptl_absorpt_correction_type multi-scan
_exptl_absorpt_process_details 'REQAB (Rigaku, 1998)'
_exptl_crystal_colour colorless
_exptl_crystal_density_diffrn 1.349
_exptl_crystal_density_method 'not measured'
_exptl_crystal_description prism
_exptl_crystal_F_000 872.00
_exptl_crystal_size_max 0.150
_exptl_crystal_size_mid 0.100
_exptl_crystal_size_min 0.030
_refine_diff_density_max 0.37
_refine_diff_density_min -0.36
_refine_ls_extinction_method none
_refine_ls_goodness_of_fit_ref 1.002
_refine_ls_hydrogen_treatment mixed
_refine_ls_number_parameters 268
_refine_ls_number_reflns 3691
_refine_ls_number_restraints 1
_refine_ls_R_factor_all 0.0470
_refine_ls_R_factor_gt 0.0466
_refine_ls_shift/su_max 0.001
_refine_ls_structure_factor_coef Fsqd
_refine_ls_weighting_details 'w = 1/[\s^2^(Fo^2^)+(0.0435P)^2^+0.8177P] where P=(Fo^2^+2Fc^2^)/3'
_refine_ls_weighting_scheme calc
_refine_ls_wR_factor_gt 0.1067
_refine_ls_wR_factor_ref 0.1077
_reflns_number_gt 3644
_reflns_number_total 3691
_reflns_threshold_expression F^2^>2.0\s(F^2^)
_cod_data_source_file c5ob02334c2.cif
_cod_data_source_block 16
_cod_depositor_comments 'Adding full bibliography for 7154823--7154832.cif.'
_cod_database_code 7154827

loop_
_space_group_symop_id
_space_group_symop_operation_xyz
1 +X,+Y,+Z
2 1/2-X,1/2+Y,1/2-Z
3 -X,-Y,-Z
4 -1/2+X,-1/2-Y,-1/2+Z

loop_
_atom_site_label
_atom_site_type_symbol
_atom_site_fract_x
_atom_site_fract_y
_atom_site_fract_z
_atom_site_U_iso_or_equiv
_atom_site_adp_type
_atom_site_occupancy
_atom_site_site_symmetry_order
_atom_site_calc_flag
_atom_site_refinement_flags_posn
_atom_site_refinement_flags_adp
F2 F 0.39427(8) 0.20411(8) 0.59531(5) 0.0348(2) Uani 1 1 d . .
F3 F 0.44564(7) 0.36055(8) 0.48791(5) 0.0369(2) Uani 1 1 d . .
F5 F 0.25151(9) 0.52311(8) 0.69464(5) 0.0437(3) Uani 1 1 d . .
F6 F 0.27085(8) 0.29804(8) 0.71352(5) 0.0350(2) Uani 1 1 d . .
O9 O 0.05641(10) 0.13446(8) 0.41820(6) 0.0283(2) Uani 1 1 d . .
O22 O -0.08021(8) 0.45502(7) 0.57539(5) 0.0244(2) Uani 1 1 d . .
N10 N 0.04243(10) 0.31556(9) 0.37054(6) 0.0220(2) Uani 1 1 d D .
N18 N -0.07967(10) 0.27135(8) 0.53627(6) 0.0199(2) Uani 1 1 d . .
C1 C 0.16634(12) 0.25195(11) 0.57810(7) 0.0219(3) Uani 1 1 d . .
C2 C 0.29068(12) 0.25177(11) 0.54043(8) 0.0248(3) Uani 1 1 d . .
H2 H 0.2745 0.2048 0.4902 0.030 Uiso 1 1 calc R U
C3 C 0.33202(12) 0.36981(12) 0.52039(8) 0.0270(3) Uani 1 1 d . .
H3 H 0.2616 0.4043 0.4792 0.032 Uiso 1 1 calc R U
C4 C 0.35752(13) 0.44577(13) 0.59383(9) 0.0331(3) Uani 1 1 d . .
H4A H 0.3856 0.5220 0.5792 0.040 Uiso 1 1 calc R U
H4B H 0.4272 0.4130 0.6354 0.040 Uiso 1 1 calc R U
C5 C 0.23133(13) 0.45456(12) 0.62594(8) 0.0292(3) Uani 1 1 d . .
H5 H 0.1635 0.4907 0.5839 0.035 Uiso 1 1 calc R U
C6 C 0.18171(12) 0.33967(12) 0.64772(8) 0.0254(3) Uani 1 1 d . .
H6 H 0.0954 0.3503 0.6642 0.031 Uiso 1 1 calc R U
C7 C 0.14648(14) 0.13341(12) 0.61095(9) 0.0294(3) Uani 1 1 d . .
H7A H 0.1354 0.0782 0.5668 0.035 Uiso 1 1 calc R U
H7B H 0.0686 0.1334 0.6355 0.035 Uiso 1 1 calc R U
H7C H 0.2227 0.1127 0.6516 0.035 Uiso 1 1 calc R U
C8 C 0.04735(11) 0.29058(10) 0.51189(7) 0.0191(3) Uani 1 1 d . .
H8 H 0.0561 0.3746 0.5055 0.023 Uiso 1 1 calc R U
C9 C 0.04876(11) 0.23752(10) 0.42874(7) 0.0201(3) Uani 1 1 d . .
C11 C 0.04979(13) 0.28868(12) 0.28692(8) 0.0270(3) Uani 1 1 d . .
H11A H -0.0315 0.3132 0.2510 0.032 Uiso 1 1 calc R U
H11B H 0.0587 0.2055 0.2809 0.032 Uiso 1 1 calc R U
C12 C 0.16512(13) 0.34832(11) 0.26313(7) 0.0245(3) Uani 1 1 d . .
C13 C 0.14635(14) 0.43423(11) 0.20557(8) 0.0286(3) Uani 1 1 d . .
H13 H 0.0606 0.4550 0.1803 0.034 Uiso 1 1 calc R U
C14 C 0.25326(16) 0.48992(12) 0.18499(9) 0.0337(3) Uani 1 1 d . .
H14 H 0.2398 0.5485 0.1456 0.040 Uiso 1 1 calc R U
C15 C 0.37868(15) 0.46072(12) 0.22136(9) 0.0326(3) Uani 1 1 d . .
H15 H 0.4511 0.4991 0.2072 0.039 Uiso 1 1 calc R U
C16 C 0.39804(14) 0.37501(12) 0.27868(9) 0.0323(3) Uani 1 1 d . .
H16 H 0.4839 0.3542 0.3037 0.039 Uiso 1 1 calc R U
C17 C 0.29160(14) 0.31974(11) 0.29934(8) 0.0285(3) Uani 1 1 d . .
H17 H 0.3054 0.2614 0.3389 0.034 Uiso 1 1 calc R U
C19 C -0.15231(13) 0.16372(11) 0.51557(8) 0.0252(3) Uani 1 1 d . .
H19A H -0.1975 0.1431 0.5601 0.030 Uiso 1 1 calc R U
H19B H -0.0896 0.1023 0.5104 0.030 Uiso 1 1 calc R U
C20 C -0.25078(14) 0.17173(12) 0.43860(9) 0.0333(3) Uani 1 1 d . .
H20 H -0.2219 0.1971 0.3915 0.040 Uiso 1 1 calc R U
C21 C -0.37464(17) 0.14565(15) 0.43279(13) 0.0496(4) Uani 1 1 d . .
H21A H -0.4062 0.1201 0.4789 0.059 Uiso 1 1 calc R U
H21B H -0.4325 0.1524 0.3825 0.059 Uiso 1 1 calc R U
C22 C -0.13454(12) 0.36090(10) 0.56821(7) 0.0206(3) Uani 1 1 d . .
C23 C -0.26078(13) 0.34323(12) 0.59725(8) 0.0276(3) Uani 1 1 d . .
H23A H -0.2863 0.4142 0.6204 0.033 Uiso 1 1 calc R U
H23B H -0.2495 0.2835 0.6384 0.033 Uiso 1 1 calc R U
H23C H -0.3288 0.3206 0.5519 0.033 Uiso 1 1 calc R U
H10 H 0.0447(17) 0.3955(6) 0.3856(11) 0.039(4) Uiso 1 1 d D .

loop_
_atom_site_aniso_label
_atom_site_aniso_U_11
_atom_site_aniso_U_22
_atom_site_aniso_U_33
_atom_site_aniso_U_23
_atom_site_aniso_U_13
_atom_site_aniso_U_12
F2 0.0262(4) 0.0460(5) 0.0316(4) 0.0064(4) 0.0039(3) 0.0134(3)
F3 0.0206(4) 0.0575(6) 0.0347(5) 0.0016(4) 0.0104(3) -0.0023(3)
F5 0.0483(5) 0.0449(5) 0.0367(5) -0.0223(4) 0.0052(4) -0.0070(4)
F6 0.0336(4) 0.0493(5) 0.0202(4) 0.0013(3) 0.0001(3) 0.0090(4)
O9 0.0410(5) 0.0184(5) 0.0273(5) -0.0031(3) 0.0112(4) 0.0018(4)
O22 0.0279(5) 0.0186(4) 0.0289(5) -0.0018(3) 0.0110(4) 0.0001(3)
N10 0.0278(5) 0.0200(5) 0.0189(5) -0.0028(4) 0.0065(4) -0.0034(4)
N18 0.0217(5) 0.0171(5) 0.0221(5) -0.0001(4) 0.0075(4) -0.0013(4)
C1 0.0229(6) 0.0230(6) 0.0205(6) 0.0015(5) 0.0059(5) 0.0030(5)
C2 0.0210(6) 0.0310(7) 0.0221(6) 0.0004(5) 0.0033(5) 0.0067(5)
C3 0.0185(6) 0.0368(7) 0.0264(6) 0.0007(5) 0.0064(5) -0.0012(5)
C4 0.0266(7) 0.0382(8) 0.0331(7) -0.0047(6) 0.0020(5) -0.0077(6)
C5 0.0307(7) 0.0310(7) 0.0249(6) -0.0102(5) 0.0026(5) -0.0030(5)
C6 0.0244(6) 0.0320(7) 0.0194(6) -0.0004(5) 0.0028(5) 0.0056(5)
C7 0.0340(7) 0.0253(7) 0.0296(7) 0.0078(5) 0.0076(5) 0.0052(5)
C8 0.0207(6) 0.0177(6) 0.0200(6) 0.0001(4) 0.0064(5) 0.0004(4)
C9 0.0194(6) 0.0194(6) 0.0224(6) -0.0022(5) 0.0062(5) -0.0004(4)
C11 0.0351(7) 0.0280(7) 0.0187(6) -0.0047(5) 0.0071(5) -0.0086(5)
C12 0.0354(7) 0.0215(6) 0.0186(6) -0.0060(5) 0.0102(5) -0.0055(5)
C13 0.0389(7) 0.0239(6) 0.0247(6) -0.0013(5) 0.0106(5) 0.0014(5)
C14 0.0542(9) 0.0220(6) 0.0297(7) 0.0017(5) 0.0205(6) -0.0010(6)
C15 0.0427(8) 0.0254(7) 0.0355(7) -0.0080(6) 0.0223(6) -0.0084(6)
C16 0.0341(7) 0.0311(7) 0.0331(7) -0.0074(6) 0.0097(6) -0.0045(6)
C17 0.0379(7) 0.0247(6) 0.0235(6) -0.0007(5) 0.0070(5) -0.0046(5)
C19 0.0277(6) 0.0180(6) 0.0315(7) -0.0010(5) 0.0094(5) -0.0045(5)
C20 0.0357(7) 0.0259(7) 0.0371(8) -0.0065(6) 0.0036(6) -0.0045(6)
C21 0.0369(8) 0.0445(10) 0.0626(11) -0.0106(8) -0.0027(8) -0.0068(7)
C22 0.0232(6) 0.0210(6) 0.0182(6) 0.0026(4) 0.0053(5) 0.0015(5)
C23 0.0255(6) 0.0291(7) 0.0308(7) 0.0010(5) 0.0122(5) 0.0012(5)

loop_
_atom_type_symbol
_atom_type_description
_atom_type_scat_dispersion_real
_atom_type_scat_dispersion_imag
_atom_type_scat_source
C C 0.0181 0.0091
;
International Tables for Crystallography
(Vol. C, Tables 4.2.6.8 and 6.1.1.4)
;
H H 0.0000 0.0000
;
International Tables for Crystallography
(Vol. C, Table 6.1.1.4)
;
F F 0.0727 0.0534
;
International Tables for Crystallography
(Vol. C, Tables 4.2.6.8 and 6.1.1.4)
;
N N 0.0311 0.0180
;
International Tables for Crystallography
(Vol. C, Tables 4.2.6.8 and 6.1.1.4)
;
O O 0.0492 0.0322
;
International Tables for Crystallography
(Vol. C, Tables 4.2.6.8 and 6.1.1.4)
;

loop_
_geom_angle_atom_site_label_1
_geom_angle_atom_site_label_2
_geom_angle_atom_site_label_3
_geom_angle
C9 N10 C11 123.85(11)
C9 N10 H10 118.4(11)
C11 N10 H10 117.3(11)
C22 N18 C8 117.35(10)
C22 N18 C19 121.35(10)
C8 N18 C19 120.72(9)
C7 C1 C2 109.19(10)
C7 C1 C6 109.47(10)
C2 C1 C6 109.67(10)
C7 C1 C8 112.22(10)
C2 C1 C8 108.62(9)
C6 C1 C8 107.63(9)
F2 C2 C3 107.32(10)
F2 C2 C1 109.33(10)
C3 C2 C1 112.78(10)
F2 C2 H2 109.1
C3 C2 H2 109.1
C1 C2 H2 109.1
F3 C3 C4 109.58(10)
F3 C3 C2 108.33(11)
C4 C3 C2 111.90(11)
F3 C3 H3 109.0
C4 C3 H3 109.0
C2 C3 H3 109.0
C3 C4 C5 107.56(11)
C3 C4 H4A 110.2
C5 C4 H4A 110.2
C3 C4 H4B 110.2
C5 C4 H4B 110.2
H4A C4 H4B 108.5
F5 C5 C4 109.26(11)
F5 C5 C6 108.55(11)
C4 C5 C6 112.60(12)
F5 C5 H5 108.8
C4 C5 H5 108.8
C6 C5 H5 108.8
F6 C6 C5 107.33(11)
F6 C6 C1 109.23(10)
C5 C6 C1 113.61(10)
F6 C6 H6 108.9
C5 C6 H6 108.9
C1 C6 H6 108.9
C1 C7 H7A 109.5
C1 C7 H7B 109.5
H7A C7 H7B 109.5
C1 C7 H7C 109.5
H7A C7 H7C 109.5
H7B C7 H7C 109.5
N18 C8 C9 110.75(9)
N18 C8 C1 112.82(9)
C9 C8 C1 112.96(9)
N18 C8 H8 106.6
C9 C8 H8 106.6
C1 C8 H8 106.6
O9 C9 N10 124.43(11)
O9 C9 C8 122.92(11)
N10 C9 C8 112.64(10)
N10 C11 C12 110.15(10)
N10 C11 H11A 109.6
C12 C11 H11A 109.6
N10 C11 H11B 109.6
C12 C11 H11B 109.6
H11A C11 H11B 108.1
C13 C12 C17 118.81(12)
C13 C12 C11 120.53(13)
C17 C12 C11 120.65(12)
C12 C13 C14 120.09(13)
C12 C13 H13 120.0
C14 C13 H13 120.0
C15 C14 C13 120.61(13)
C15 C14 H14 119.7
C13 C14 H14 119.7
C14 C15 C16 119.58(13)
C14 C15 H15 120.2
C16 C15 H15 120.2
C15 C16 C17 119.82(14)
C15 C16 H16 120.1
C17 C16 H16 120.1
C16 C17 C12 121.09(13)
C16 C17 H17 119.5
C12 C17 H17 119.5
N18 C19 C20 112.81(11)
N18 C19 H19A 109.0
C20 C19 H19A 109.0
N18 C19 H19B 109.0
C20 C19 H19B 109.0
H19A C19 H19B 107.8
C21 C20 C19 123.69(16)
C21 C20 H20 118.2
C19 C20 H20 118.2
C20 C21 H21A 120.0
C20 C21 H21B 120.0
H21A C21 H21B 120.0
O22 C22 N18 120.81(11)
O22 C22 C23 120.29(11)
N18 C22 C23 118.88(11)
C22 C23 H23A 109.5
C22 C23 H23B 109.5
H23A C23 H23B 109.5
C22 C23 H23C 109.5
H23A C23 H23C 109.5
H23B C23 H23C 109.5

loop_
_geom_bond_atom_site_label_1
_geom_bond_atom_site_label_2
_geom_bond_distance
F2 C2 1.4040(15)
F3 C3 1.4021(14)
F5 C5 1.3971(15)
F6 C6 1.3989(15)
O9 C9 1.2304(16)
O22 C22 1.2400(16)
N10 C9 1.3382(17)
N10 C11 1.4641(16)
N10 H10 0.974(5)
N18 C22 1.3585(16)
N18 C8 1.4786(15)
N18 C19 1.4843(16)
C1 C7 1.5296(18)
C1 C2 1.5498(17)
C1 C6 1.5508(18)
C1 C8 1.5762(17)
C2 C3 1.512(2)
C2 H2 1.0000
C3 C4 1.512(2)
C3 H3 1.0000
C4 C5 1.5200(19)
C4 H4A 0.9900
C4 H4B 0.9900
C5 C6 1.518(2)
C5 H5 1.0000
C6 H6 1.0000
C7 H7A 0.9800
C7 H7B 0.9800
C7 H7C 0.9800
C8 C9 1.5404(16)
C8 H8 1.0000
C11 C12 1.5122(18)
C11 H11A 0.9900
C11 H11B 0.9900
C12 C13 1.3911(19)
C12 C17 1.390(2)
C13 C14 1.394(2)
C13 H13 0.9500
C14 C15 1.383(2)
C14 H14 0.9500
C15 C16 1.387(2)
C15 H15 0.9500
C16 C17 1.388(2)
C16 H16 0.9500
C17 H17 0.9500
C19 C20 1.503(2)
C19 H19A 0.9900
C19 H19B 0.9900
C20 C21 1.316(2)
C20 H20 0.9500
C21 H21A 0.9500
C21 H21B 0.9500
C22 C23 1.5051(17)
C23 H23A 0.9800
C23 H23B 0.9800
C23 H23C 0.9800

loop_
_geom_torsion_atom_site_label_1
_geom_torsion_atom_site_label_2
_geom_torsion_atom_site_label_3
_geom_torsion_atom_site_label_4
_geom_torsion
C7 C1 C2 F2 -50.00(14)
C6 C1 C2 F2 69.94(13)
C8 C1 C2 F2 -172.68(10)
C7 C1 C2 C3 -169.32(11)
C6 C1 C2 C3 -49.38(14)
C8 C1 C2 C3 68.01(13)
F2 C2 C3 F3 58.71(12)
C1 C2 C3 F3 179.18(10)
F2 C2 C3 C4 -62.20(13)
C1 C2 C3 C4 58.28(14)
F3 C3 C4 C5 179.14(11)
C2 C3 C4 C5 -60.68(15)
C3 C4 C5 F5 179.25(11)
C3 C4 C5 C6 58.56(15)
F5 C5 C6 F6 -54.31(13)
C4 C5 C6 F6 66.78(13)
F5 C5 C6 C1 -175.17(10)
C4 C5 C6 C1 -54.08(14)
C7 C1 C6 F6 47.42(13)
C2 C1 C6 F6 -72.36(13)
C8 C1 C6 F6 169.65(9)
C7 C1 C6 C5 167.20(11)
C2 C1 C6 C5 47.43(14)
C8 C1 C6 C5 -70.57(13)
C22 N18 C8 C9 -135.33(11)
C19 N18 C8 C9 36.01(14)
C22 N18 C8 C1 96.93(12)
C19 N18 C8 C1 -91.73(13)
C7 C1 C8 N18 47.45(13)
C2 C1 C8 N18 168.27(10)
C6 C1 C8 N18 -73.06(12)
C7 C1 C8 C9 -79.12(12)
C2 C1 C8 C9 41.70(13)
C6 C1 C8 C9 160.38(10)
C11 N10 C9 O9 -2.91(19)
C11 N10 C9 C8 176.31(11)
N18 C8 C9 O9 -73.94(14)
C1 C8 C9 O9 53.72(15)
N18 C8 C9 N10 106.82(11)
C1 C8 C9 N10 -125.52(11)
C9 N10 C11 C12 -119.97(13)
N10 C11 C12 C13 -113.09(13)
N10 C11 C12 C17 65.77(16)
C17 C12 C13 C14 0.10(19)
C11 C12 C13 C14 178.98(12)
C12 C13 C14 C15 0.0(2)
C13 C14 C15 C16 0.2(2)
C14 C15 C16 C17 -0.3(2)
C15 C16 C17 C12 0.4(2)
C13 C12 C17 C16 -0.27(19)
C11 C12 C17 C16 -179.15(12)
C22 N18 C19 C20 76.94(15)
C8 N18 C19 C20 -94.05(13)
N18 C19 C20 C21 -126.30(15)
C8 N18 C22 O22 0.90(16)
C19 N18 C22 O22 -170.38(11)
C8 N18 C22 C23 -177.23(10)
C19 N18 C22 C23 11.49(17)
